data_4066887
loop_
_publ_author_name
'Wang, Nan'
'Hudson, Zachary M.'
'Wang, Suning'

_publ_section_title
;
 Reactivity of Aryldimesitylboranes under Suzuki&#x2212;Miyaura Coupling
 Conditions
;
_journal_issue 18
_journal_name_full Organometallics
_journal_page_first 4007
_journal_paper_doi 10.1021/om1006903
_journal_volume 29
_journal_year 2010
_chemical_formula_sum 'C39 H41 B'
_chemical_formula_weight 520.53
_chemical_name_systematic
;

 ?

;
_space_group_IT_number 14
_symmetry_cell_setting monoclinic
_symmetry_space_group_name_Hall '-P 2ybc'
_symmetry_space_group_name_H-M 'P 1 21/c 1'
_atom_sites_solution_hydrogens geom
_atom_sites_solution_primary direct
_atom_sites_solution_secondary difmap
_audit_creation_method SHELXL-97
_cell_angle_alpha 90.00
_cell_angle_beta 93.244(4)
_cell_angle_gamma 90.00
_cell_formula_units_Z 4
_cell_length_a 18.0451(9)
_cell_length_b 8.3350(4)
_cell_length_c 20.4276(10)
_cell_measurement_reflns_used 1015
_cell_measurement_temperature 180(2)
_cell_measurement_theta_max 21.98
_cell_measurement_theta_min 2.24
_cell_volume 3067.5(3)
_computing_cell_refinement 'Bruker SAINT'
_computing_data_collection 'Bruker APEX2'
_computing_data_reduction 'Bruker SAINT'
_computing_molecular_graphics 'Bruker SHELXTL'
_computing_publication_material 'Bruker SHELXTL'
_computing_structure_refinement 'SHELXL-97 (Sheldrick, 1997)'
_computing_structure_solution 'SHELXS-97 (Sheldrick, 1990)'
_diffrn_ambient_temperature 180(2)
_diffrn_measured_fraction_theta_full 0.995
_diffrn_measured_fraction_theta_max 0.995
_diffrn_measurement_device_type 'Bruker APEX-II CCD'
_diffrn_measurement_method '\f and \w scans'
_diffrn_radiation_monochromator graphite
_diffrn_radiation_source 'fine-focus sealed tube'
_diffrn_radiation_type MoK\a
_diffrn_radiation_wavelength 0.71073
_diffrn_reflns_av_R_equivalents 0.0658
_diffrn_reflns_av_sigmaI/netI 0.1001
_diffrn_reflns_limit_h_max 22
_diffrn_reflns_limit_h_min -22
_diffrn_reflns_limit_k_max 10
_diffrn_reflns_limit_k_min -8
_diffrn_reflns_limit_l_max 19
_diffrn_reflns_limit_l_min -25
_diffrn_reflns_number 13293
_diffrn_reflns_theta_full 26.00
_diffrn_reflns_theta_max 26.00
_diffrn_reflns_theta_min 2.00
_diffrn_standards_number 0
_exptl_absorpt_coefficient_mu 0.063
_exptl_absorpt_correction_T_max 0.9938
_exptl_absorpt_correction_T_min 0.9845
_exptl_absorpt_correction_type multi-scan
_exptl_crystal_colour colourless
_exptl_crystal_density_diffrn 1.127
_exptl_crystal_density_meas 0
_exptl_crystal_density_method 'not measured'
_exptl_crystal_description block
_exptl_crystal_F_000 1120
_exptl_crystal_size_max 0.25
_exptl_crystal_size_mid 0.10
_exptl_crystal_size_min 0.10
_refine_diff_density_max 0.211
_refine_diff_density_min -0.229
_refine_diff_density_rms 0.051
_refine_ls_extinction_method none
_refine_ls_goodness_of_fit_ref 0.997
_refine_ls_hydrogen_treatment constr
_refine_ls_matrix_type full
_refine_ls_number_parameters 370
_refine_ls_number_reflns 6005
_refine_ls_number_restraints 0
_refine_ls_restrained_S_all 0.997
_refine_ls_R_factor_all 0.1431
_refine_ls_R_factor_gt 0.0639
_refine_ls_shift/su_max 0.134
_refine_ls_shift/su_mean 0.002
_refine_ls_structure_factor_coef Fsqd
_refine_ls_weighting_details 'calc w=1/[\s^2^(Fo^2^)+(0.0750P)^2^+0.0000P] where P=(Fo^2^+2Fc^2^)/3'
_refine_ls_weighting_scheme calc
_refine_ls_wR_factor_gt 0.1383
_refine_ls_wR_factor_ref 0.1795
_reflns_number_gt 2978
_reflns_number_total 6005
_reflns_threshold_expression >2sigma(I)
_cod_data_source_file om1006903_si_002.cif
_cod_data_source_block nan3_(Compound_2)
_cod_depositor_comments
;
The following automatic conversions were performed:

'_symmetry_cell_setting' value 'Monoclinic' changed to 'monoclinic'
according to /home/saulius/struct/CIF-dictionaries/cif_core.dic
dictionary named 'cif_core.dic' version 2.4.1 from 2010-06-29.

Automatic conversion script
Id: cif_fix_values 1715 2011-07-08 13:25:40Z adriana 
;
_cod_original_sg_symbol_H-M P2(1)/c
_cod_database_code 4066887

loop_
_symmetry_equiv_pos_as_xyz
'x, y, z'
'-x, y+1/2, -z+1/2'
'-x, -y, -z'
'x, -y-1/2, z-1/2'

loop_
_atom_site_label
_atom_site_type_symbol
_atom_site_fract_x
_atom_site_fract_y
_atom_site_fract_z
_atom_site_U_iso_or_equiv
_atom_site_adp_type
_atom_site_occupancy
_atom_site_symmetry_multiplicity
_atom_site_calc_flag
_atom_site_refinement_flags
B1 B 0.69192(17) 0.7061(4) 0.50384(16) 0.0339(8) Uani 1 1 d .
C1 C 1.21162(15) 1.5743(4) 0.71604(14) 0.0385(8) Uani 1 1 d .
H1A H 1.2574 1.5465 0.7384 0.046 Uiso 1 1 calc R
C2 C 1.19582(15) 1.7349(4) 0.70429(14) 0.0364(7) Uani 1 1 d .
C3 C 1.12834(15) 1.7724(4) 0.67264(13) 0.0377(7) Uani 1 1 d .
H3A H 1.1167 1.8816 0.6637 0.045 Uiso 1 1 calc R
C4 C 1.07729(15) 1.6555(4) 0.65364(13) 0.0354(7) Uani 1 1 d .
C5 C 1.09462(15) 1.4934(3) 0.66481(13) 0.0323(7) Uani 1 1 d .
C6 C 1.16275(15) 1.4529(4) 0.69628(13) 0.0345(7) Uani 1 1 d .
C7 C 1.00306(17) 1.7030(4) 0.62171(17) 0.0560(9) Uani 1 1 d .
H7A H 1.0019 1.8193 0.6147 0.084 Uiso 1 1 calc R
H7B H 0.9635 1.6726 0.6503 0.084 Uiso 1 1 calc R
H7C H 0.9955 1.6480 0.5795 0.084 Uiso 1 1 calc R
C8 C 1.18373(16) 1.2794(4) 0.70816(16) 0.0469(8) Uani 1 1 d .
H8A H 1.2310 1.2741 0.7341 0.070 Uiso 1 1 calc R
H8B H 1.1888 1.2254 0.6660 0.070 Uiso 1 1 calc R
H8C H 1.1450 1.2263 0.7320 0.070 Uiso 1 1 calc R
C9 C 1.25072(18) 1.8634(4) 0.72544(16) 0.0519(9) Uani 1 1 d .
H9A H 1.2579 1.9362 0.6886 0.078 Uiso 1 1 calc R
H9B H 1.2982 1.8137 0.7394 0.078 Uiso 1 1 calc R
H9C H 1.2318 1.9240 0.7621 0.078 Uiso 1 1 calc R
C10 C 1.04169(15) 1.2986(4) 0.58098(15) 0.0421(8) Uani 1 1 d .
H10A H 1.0794 1.3294 0.5529 0.051 Uiso 1 1 calc R
C11 C 0.98941(15) 1.1869(4) 0.55933(14) 0.0401(8) Uani 1 1 d .
H11A H 0.9918 1.1425 0.5167 0.048 Uiso 1 1 calc R
C12 C 0.93309(14) 1.1379(3) 0.59896(13) 0.0327(7) Uani 1 1 d .
C13 C 0.93329(15) 1.2026(4) 0.66156(14) 0.0404(8) Uani 1 1 d .
H13A H 0.8968 1.1690 0.6904 0.048 Uiso 1 1 calc R
C14 C 0.98562(16) 1.3152(4) 0.68277(14) 0.0425(8) Uani 1 1 d .
H14A H 0.9839 1.3579 0.7258 0.051 Uiso 1 1 calc R
C15 C 1.04035(15) 1.3670(3) 0.64299(14) 0.0336(7) Uani 1 1 d .
C16 C 0.85156(15) 1.0185(3) 0.50799(14) 0.0355(7) Uani 1 1 d .
H16A H 0.8762 1.0829 0.4776 0.043 Uiso 1 1 calc R
C17 C 0.79404(15) 0.9197(3) 0.48566(14) 0.0363(7) Uani 1 1 d .
H17A H 0.7798 0.9187 0.4402 0.044 Uiso 1 1 calc R
C18 C 0.75610(14) 0.8208(3) 0.52813(13) 0.0319(7) Uani 1 1 d .
C19 C 0.78063(15) 0.8268(3) 0.59439(13) 0.0344(7) Uani 1 1 d .
H19A H 0.7572 0.7597 0.6247 0.041 Uiso 1 1 calc R
C20 C 0.83751(14) 0.9264(3) 0.61743(13) 0.0334(7) Uani 1 1 d .
H20A H 0.8518 0.9274 0.6629 0.040 Uiso 1 1 calc R
C21 C 0.87431(14) 1.0256(3) 0.57469(13) 0.0302(7) Uani 1 1 d .
C22 C 0.61867(19) 1.0262(4) 0.46724(16) 0.0554(9) Uani 1 1 d .
H22A H 0.5694 1.0762 0.4640 0.083 Uiso 1 1 calc R
H22B H 0.6564 1.1066 0.4582 0.083 Uiso 1 1 calc R
H22C H 0.6285 0.9832 0.5115 0.083 Uiso 1 1 calc R
C23 C 0.66493(17) 0.4452(4) 0.40100(15) 0.0481(9) Uani 1 1 d .
H23A H 0.6534 0.3797 0.3619 0.072 Uiso 1 1 calc R
H23B H 0.6381 0.4033 0.4377 0.072 Uiso 1 1 calc R
H23C H 0.7184 0.4415 0.4122 0.072 Uiso 1 1 calc R
C24 C 0.5580(2) 0.8394(5) 0.23816(16) 0.0799(13) Uani 1 1 d .
H24A H 0.5307 0.9411 0.2379 0.120 Uiso 1 1 calc R
H24B H 0.5246 0.7530 0.2227 0.120 Uiso 1 1 calc R
H24C H 0.5993 0.8479 0.2091 0.120 Uiso 1 1 calc R
C25 C 0.64975(14) 0.7382(3) 0.43553(14) 0.0337(7) Uani 1 1 d .
C26 C 0.64158(15) 0.6170(4) 0.38739(14) 0.0381(8) Uani 1 1 d .
C27 C 0.61236(16) 0.6511(4) 0.32471(15) 0.0459(9) Uani 1 1 d .
H27A H 0.6089 0.5675 0.2931 0.055 Uiso 1 1 calc R
C28 C 0.58804(16) 0.8030(5) 0.30690(16) 0.0493(9) Uani 1 1 d .
C29 C 0.59119(16) 0.9203(4) 0.35458(16) 0.0485(9) Uani 1 1 d .
H29A H 0.5722 1.0240 0.3440 0.058 Uiso 1 1 calc R
C30 C 0.62134(16) 0.8918(4) 0.41794(15) 0.0388(8) Uani 1 1 d .
C32 C 0.80549(15) 0.4494(4) 0.53859(17) 0.0501(9) Uani 1 1 d .
H32A H 0.8201 0.3467 0.5198 0.075 Uiso 1 1 calc R
H32B H 0.8395 0.4761 0.5761 0.075 Uiso 1 1 calc R
H32C H 0.8075 0.5337 0.5053 0.075 Uiso 1 1 calc R
C33 C 0.54158(15) 0.6578(4) 0.55658(14) 0.0404(8) Uani 1 1 d .
H33A H 0.4971 0.6262 0.5788 0.061 Uiso 1 1 calc R
H33B H 0.5293 0.6680 0.5094 0.061 Uiso 1 1 calc R
H33C H 0.5597 0.7610 0.5740 0.061 Uiso 1 1 calc R
C34 C 0.61650(17) 0.1207(4) 0.64856(16) 0.0504(9) Uani 1 1 d .
H34A H 0.5725 0.0727 0.6260 0.076 Uiso 1 1 calc R
H34B H 0.6059 0.1453 0.6940 0.076 Uiso 1 1 calc R
H34C H 0.6581 0.0450 0.6482 0.076 Uiso 1 1 calc R
C35 C 0.67311(14) 0.5562(3) 0.54652(13) 0.0305(7) Uani 1 1 d .
C36 C 0.60104(14) 0.5319(3) 0.56813(13) 0.0325(7) Uani 1 1 d .
C37 C 0.58451(15) 0.3927(3) 0.60126(13) 0.0340(7) Uani 1 1 d .
H37A H 0.5358 0.3789 0.6158 0.041 Uiso 1 1 calc R
C38 C 0.63656(15) 0.2726(3) 0.61401(13) 0.0352(7) Uani 1 1 d .
C39 C 0.70764(15) 0.2981(3) 0.59361(14) 0.0381(7) Uani 1 1 d .
H39A H 0.7443 0.2178 0.6022 0.046 Uiso 1 1 calc R
C40 C 0.72700(14) 0.4365(4) 0.56115(14) 0.0358(7) Uani 1 1 d .

loop_
_atom_site_aniso_label
_atom_site_aniso_U_11
_atom_site_aniso_U_22
_atom_site_aniso_U_33
_atom_site_aniso_U_23
_atom_site_aniso_U_13
_atom_site_aniso_U_12
B1 0.0316(17) 0.036(2) 0.0348(19) -0.0043(16) 0.0035(14) 0.0097(16)
C1 0.0301(16) 0.044(2) 0.0416(18) 0.0003(15) 0.0024(13) 0.0000(15)
C2 0.0336(16) 0.0341(19) 0.0420(18) -0.0032(15) 0.0066(13) -0.0040(14)
C3 0.0386(17) 0.0346(19) 0.0403(18) 0.0041(14) 0.0052(14) 0.0028(15)
C4 0.0306(15) 0.041(2) 0.0349(17) 0.0009(14) 0.0034(12) -0.0008(14)
C5 0.0334(16) 0.0327(19) 0.0311(16) -0.0006(13) 0.0050(12) -0.0032(13)
C6 0.0317(16) 0.0352(19) 0.0371(17) -0.0024(14) 0.0063(13) 0.0013(14)
C7 0.0442(19) 0.050(2) 0.073(2) 0.0133(19) -0.0072(17) 0.0047(17)
C8 0.0419(18) 0.039(2) 0.060(2) -0.0007(16) -0.0024(15) 0.0015(15)
C9 0.051(2) 0.040(2) 0.064(2) -0.0009(17) 0.0003(17) -0.0074(17)
C10 0.0361(17) 0.045(2) 0.0464(19) -0.0052(16) 0.0132(14) -0.0095(15)
C11 0.0390(17) 0.0400(19) 0.0422(18) -0.0116(15) 0.0099(14) -0.0038(15)
C12 0.0269(15) 0.0364(18) 0.0346(17) 0.0025(14) 0.0002(12) 0.0036(13)
C13 0.0322(16) 0.053(2) 0.0370(18) 0.0016(15) 0.0075(13) -0.0106(15)
C14 0.0410(17) 0.053(2) 0.0341(17) -0.0026(15) 0.0047(13) -0.0088(16)
C15 0.0295(15) 0.0340(18) 0.0371(17) 0.0027(14) 0.0009(12) 0.0007(13)
C16 0.0354(16) 0.0352(19) 0.0363(17) 0.0018(14) 0.0056(13) 0.0019(14)
C17 0.0353(16) 0.0373(18) 0.0361(17) -0.0028(14) -0.0001(13) -0.0006(14)
C18 0.0303(15) 0.0280(17) 0.0374(17) 0.0024(14) 0.0010(12) 0.0042(13)
C19 0.0314(15) 0.0371(19) 0.0343(17) 0.0049(14) 0.0003(13) 0.0004(14)
C20 0.0305(15) 0.0364(18) 0.0330(16) 0.0018(14) -0.0018(12) 0.0004(14)
C21 0.0263(14) 0.0281(17) 0.0365(17) -0.0015(13) 0.0032(12) 0.0023(13)
C22 0.060(2) 0.038(2) 0.068(2) 0.0024(18) -0.0047(18) 0.0103(17)
C23 0.059(2) 0.043(2) 0.0434(19) -0.0099(16) 0.0093(15) -0.0079(17)
C24 0.078(3) 0.118(4) 0.043(2) 0.017(2) -0.0100(19) 0.008(3)
C25 0.0319(15) 0.0325(18) 0.0370(17) 0.0027(14) 0.0054(13) -0.0030(13)
C26 0.0356(16) 0.043(2) 0.0369(18) 0.0006(15) 0.0105(13) -0.0046(14)
C27 0.0396(18) 0.064(3) 0.0346(18) -0.0047(17) 0.0049(14) -0.0064(17)
C28 0.0359(17) 0.073(3) 0.039(2) 0.0091(19) -0.0012(14) -0.0016(18)
C29 0.0394(18) 0.055(2) 0.051(2) 0.0212(19) 0.0012(15) 0.0018(16)
C30 0.0369(17) 0.0338(19) 0.0454(19) 0.0042(15) 0.0003(14) -0.0021(14)
C32 0.0301(16) 0.044(2) 0.077(2) 0.0110(18) 0.0082(15) 0.0078(15)
C33 0.0304(16) 0.049(2) 0.0416(18) 0.0019(15) 0.0017(13) 0.0081(14)
C34 0.0463(19) 0.047(2) 0.058(2) 0.0106(17) 0.0028(16) -0.0060(16)
C35 0.0293(15) 0.0302(17) 0.0315(16) 0.0008(13) -0.0016(12) 0.0005(13)
C36 0.0312(15) 0.0347(18) 0.0313(16) -0.0035(14) -0.0021(12) 0.0012(14)
C37 0.0313(15) 0.0417(19) 0.0291(16) -0.0002(14) 0.0021(12) -0.0022(14)
C38 0.0377(16) 0.0346(18) 0.0330(16) 0.0031(14) -0.0011(13) -0.0018(14)
C39 0.0348(16) 0.0330(18) 0.0461(19) 0.0053(15) -0.0010(14) 0.0048(14)
C40 0.0285(15) 0.0349(18) 0.0438(18) 0.0023(15) 0.0013(13) -0.0004(14)

loop_
_atom_type_symbol
_atom_type_description
_atom_type_scat_dispersion_real
_atom_type_scat_dispersion_imag
_atom_type_scat_source
C C 0.0033 0.0016 'International Tables Vol C Tables 4.2.6.8 and 6.1.1.4'
H H 0.0000 0.0000 'International Tables Vol C Tables 4.2.6.8 and 6.1.1.4'
B B 0.0013 0.0007 'International Tables Vol C Tables 4.2.6.8 and 6.1.1.4'

loop_
_geom_angle_atom_site_label_1
_geom_angle_atom_site_label_2
_geom_angle_atom_site_label_3
_geom_angle
C18 B1 C35 119.3(3)
C18 B1 C25 119.4(3)
C35 B1 C25 121.2(3)
C2 C1 C6 122.2(3)
C2 C1 H1A 118.9
C6 C1 H1A 118.9
C3 C2 C1 117.8(3)
C3 C2 C9 121.4(3)
C1 C2 C9 120.8(3)
C4 C3 C2 121.9(3)
C4 C3 H3A 119.1
C2 C3 H3A 119.1
C3 C4 C5 119.6(3)
C3 C4 C7 119.9(3)
C5 C4 C7 120.5(3)
C6 C5 C4 119.4(3)
C6 C5 C15 120.9(3)
C4 C5 C15 119.7(3)
C1 C6 C5 119.1(3)
C1 C6 C8 120.1(3)
C5 C6 C8 120.8(3)
C4 C7 H7A 109.5
C4 C7 H7B 109.5
H7A C7 H7B 109.5
C4 C7 H7C 109.5
H7A C7 H7C 109.5
H7B C7 H7C 109.5
C6 C8 H8A 109.5
C6 C8 H8B 109.5
H8A C8 H8B 109.5
C6 C8 H8C 109.5
H8A C8 H8C 109.5
H8B C8 H8C 109.5
C2 C9 H9A 109.5
C2 C9 H9B 109.5
H9A C9 H9B 109.5
C2 C9 H9C 109.5
H9A C9 H9C 109.5
H9B C9 H9C 109.5
C11 C10 C15 121.4(2)
C11 C10 H10A 119.3
C15 C10 H10A 119.3
C10 C11 C12 121.2(3)
C10 C11 H11A 119.4
C12 C11 H11A 119.4
C13 C12 C11 117.2(3)
C13 C12 C21 121.3(2)
C11 C12 C21 121.5(2)
C14 C13 C12 121.2(2)
C14 C13 H13A 119.4
C12 C13 H13A 119.4
C13 C14 C15 121.7(3)
C13 C14 H14A 119.1
C15 C14 H14A 119.1
C14 C15 C10 117.2(3)
C14 C15 C5 121.6(3)
C10 C15 C5 121.2(2)
C17 C16 C21 121.3(3)
C17 C16 H16A 119.4
C21 C16 H16A 119.4
C16 C17 C18 122.0(3)
C16 C17 H17A 119.0
C18 C17 H17A 119.0
C19 C18 C17 116.0(3)
C19 C18 B1 121.2(2)
C17 C18 B1 122.9(3)
C20 C19 C18 122.6(3)
C20 C19 H19A 118.7
C18 C19 H19A 118.7
C19 C20 C21 120.8(3)
C19 C20 H20A 119.6
C21 C20 H20A 119.6
C20 C21 C16 117.3(3)
C20 C21 C12 121.5(3)
C16 C21 C12 121.2(2)
C30 C22 H22A 109.5
C30 C22 H22B 109.5
H22A C22 H22B 109.5
C30 C22 H22C 109.5
H22A C22 H22C 109.5
H22B C22 H22C 109.5
C26 C23 H23A 109.5
C26 C23 H23B 109.5
H23A C23 H23B 109.5
C26 C23 H23C 109.5
H23A C23 H23C 109.5
H23B C23 H23C 109.5
C28 C24 H24A 109.5
C28 C24 H24B 109.5
H24A C24 H24B 109.5
C28 C24 H24C 109.5
H24A C24 H24C 109.5
H24B C24 H24C 109.5
C26 C25 C30 116.6(3)
C26 C25 B1 121.5(3)
C30 C25 B1 121.9(3)
C27 C26 C25 121.1(3)
C27 C26 C23 116.8(3)
C25 C26 C23 122.1(3)
C28 C27 C26 122.0(3)
C28 C27 H27A 119.0
C26 C27 H27A 119.0
C29 C28 C27 117.6(3)
C29 C28 C24 120.9(3)
C27 C28 C24 121.5(3)
C28 C29 C30 122.2(3)
C28 C29 H29A 118.9
C30 C29 H29A 118.9
C29 C30 C25 120.4(3)
C29 C30 C22 117.8(3)
C25 C30 C22 121.7(3)
C40 C32 H32A 109.5
C40 C32 H32B 109.5
H32A C32 H32B 109.5
C40 C32 H32C 109.5
H32A C32 H32C 109.5
H32B C32 H32C 109.5
C36 C33 H33A 109.5
C36 C33 H33B 109.5
H33A C33 H33B 109.5
C36 C33 H33C 109.5
H33A C33 H33C 109.5
H33B C33 H33C 109.5
C38 C34 H34A 109.5
C38 C34 H34B 109.5
H34A C34 H34B 109.5
C38 C34 H34C 109.5
H34A C34 H34C 109.5
H34B C34 H34C 109.5
C36 C35 C40 117.9(2)
C36 C35 B1 121.3(2)
C40 C35 B1 120.7(2)
C37 C36 C35 120.1(3)
C37 C36 C33 119.2(2)
C35 C36 C33 120.7(3)
C36 C37 C38 122.3(3)
C36 C37 H37A 118.9
C38 C37 H37A 118.9
C39 C38 C37 117.5(3)
C39 C38 C34 121.4(3)
C37 C38 C34 121.2(3)
C40 C39 C38 122.3(3)
C40 C39 H39A 118.9
C38 C39 H39A 118.9
C39 C40 C35 120.0(2)
C39 C40 C32 118.0(3)
C35 C40 C32 121.9(2)

loop_
_geom_bond_atom_site_label_1
_geom_bond_atom_site_label_2
_geom_bond_distance
B1 C18 1.561(4)
B1 C35 1.572(4)
B1 C25 1.574(4)
C1 C2 1.386(4)
C1 C6 1.387(4)
C1 H1A 0.9500
C2 C3 1.382(4)
C2 C9 1.506(4)
C3 C4 1.381(4)
C3 H3A 0.9500
C4 C5 1.402(4)
C4 C7 1.509(4)
C5 C6 1.396(4)
C5 C15 1.489(4)
C6 C8 1.511(4)
C7 H7A 0.9800
C7 H7B 0.9800
C7 H7C 0.9800
C8 H8A 0.9800
C8 H8B 0.9800
C8 H8C 0.9800
C9 H9A 0.9800
C9 H9B 0.9800
C9 H9C 0.9800
C10 C11 1.380(4)
C10 C15 1.391(4)
C10 H10A 0.9500
C11 C12 1.396(4)
C11 H11A 0.9500
C12 C13 1.388(4)
C12 C21 1.479(4)
C13 C14 1.383(4)
C13 H13A 0.9500
C14 C15 1.383(4)
C14 H14A 0.9500
C16 C17 1.382(4)
C16 C21 1.402(4)
C16 H16A 0.9500
C17 C18 1.403(4)
C17 H17A 0.9500
C18 C19 1.401(4)
C19 C20 1.382(4)
C19 H19A 0.9500
C20 C21 1.398(4)
C20 H20A 0.9500
C22 C30 1.509(4)
C22 H22A 0.9800
C22 H22B 0.9800
C22 H22C 0.9800
C23 C26 1.514(4)
C23 H23A 0.9800
C23 H23B 0.9800
C23 H23C 0.9800
C24 C28 1.507(4)
C24 H24A 0.9800
C24 H24B 0.9800
C24 H24C 0.9800
C25 C26 1.412(4)
C25 C30 1.418(4)
C26 C27 1.386(4)
C27 C28 1.382(4)
C27 H27A 0.9500
C28 C29 1.379(4)
C29 C30 1.396(4)
C29 H29A 0.9500
C32 C40 1.518(4)
C32 H32A 0.9800
C32 H32B 0.9800
C32 H32C 0.9800
C33 C36 1.510(4)
C33 H33A 0.9800
C33 H33B 0.9800
C33 H33C 0.9800
C34 C38 1.504(4)
C34 H34A 0.9800
C34 H34B 0.9800
C34 H34C 0.9800
C35 C36 1.411(3)
C35 C40 1.413(4)
C36 C37 1.384(4)
C37 C38 1.387(4)
C37 H37A 0.9500
C38 C39 1.387(4)
C39 C40 1.385(4)
C39 H39A 0.9500

loop_
_cod_related_entry_id
_cod_related_entry_database
_cod_related_entry_code
1 ChemSpider 30659689
